data_7018493
loop_
_publ_author_name
'Richards, Victoria J.'
'Argent, Stephen P.'
'Kewley, Adam'
'Blake, Alexander J.'
'Lewis, William'
'Champness, Neil R.'

_publ_section_title
;
 Supramolecular isomers of metal-organic frameworks: the role of a new
 mixed donor imidazolate-carboxylate tetradentate ligand.
;
_journal_issue 14
_journal_name_full 'Dalton transactions (Cambridge, England : 2003)'
_journal_page_first 4020
_journal_page_last 4026
_journal_paper_doi 10.1039/c2dt12055k
_journal_volume 41
_journal_year 2012
_chemical_formula_moiety 'C22 H26 Co1 N6 O8, 4(H2 O)'
_chemical_formula_sum 'C22 H34 Co N6 O12'
_chemical_formula_weight 633.48
_space_group_crystal_system monoclinic
_space_group_IT_number 14
_space_group_name_Hall '-P 2ybc'
_space_group_name_H-M_alt 'P 1 21/c 1'
_symmetry_space_group_name_Hall '-P 2ybc'
_symmetry_space_group_name_H-M 'P 1 21/c 1'
_atom_sites_solution_hydrogens geom
_atom_sites_solution_primary direct
_atom_sites_solution_secondary difmap
_audit_creation_date 2011-04-13
_audit_creation_method
;
Olex2 1.1
(compiled Feb 15 2011 20:38:53, GUI svn.r3494)
;
_cell_angle_alpha 90.00
_cell_angle_beta 93.083(2)
_cell_angle_gamma 90.00
_cell_formula_units_Z 2
_cell_length_a 11.4211(3)
_cell_length_b 8.5517(2)
_cell_length_c 13.4463(3)
_cell_measurement_reflns_used 6609
_cell_measurement_temperature 90.15
_cell_measurement_theta_max 74.56
_cell_measurement_theta_min 3.29
_cell_volume 1311.40(5)
_computing_cell_refinement
;
CrysAlisPro, Oxford Diffraction Ltd.,
Version 1.171.34.36 (release 02-08-2010 CrysAlis171 .NET)
(compiled Nov 6 2009,16:24:50)
;
_computing_data_collection
;
CrysAlisPro, Oxford Diffraction Ltd.,
Version 1.171.34.36 (release 02-08-2010 CrysAlis171 .NET)
(compiled Nov 6 2009,16:24:50)
;
_computing_data_reduction
;
CrysAlisPro, Oxford Diffraction Ltd.,
Version 1.171.34.36 (release 02-08-2010 CrysAlis171 .NET)
(compiled Nov 6 2009,16:24:50)
;
_computing_molecular_graphics
;
O. V. Dolomanov, L. J. Bourhis, R. J. Gildea, J. A. K. Howard and H. Puschmann,
OLEX2: a complete structure solution, refinement and analysis program.
J. Appl. Cryst. (2009). 42, 339-341.
;
_computing_publication_material
;
O. V. Dolomanov, L. J. Bourhis, R. J. Gildea, J. A. K. Howard and H. Puschmann,
OLEX2: a complete structure solution, refinement and analysis program.
J. Appl. Cryst. (2009). 42, 339-341.
;
_computing_structure_refinement 'SHELXL97 (Sheldrick, 2008)'
_computing_structure_solution 'SHELXS97 (Sheldrick, 2008)'
_diffrn_ambient_temperature 90.15
_diffrn_detector_area_resol_mean 10.3613
_diffrn_measured_fraction_theta_full 1.000
_diffrn_measured_fraction_theta_max 0.987
_diffrn_measurement_device_type 'SuperNova, Single source at offset), Atlas'
_diffrn_measurement_method '\w scans'
_diffrn_radiation_monochromator mirror
_diffrn_radiation_type 'Cu K\a'
_diffrn_radiation_wavelength 1.54178
_diffrn_reflns_av_R_equivalents 0.033
_diffrn_reflns_av_unetI/netI 0.020
_diffrn_reflns_limit_h_max 14
_diffrn_reflns_limit_h_min -14
_diffrn_reflns_limit_k_max 10
_diffrn_reflns_limit_k_min -10
_diffrn_reflns_limit_l_max 14
_diffrn_reflns_limit_l_min -16
_diffrn_reflns_number 14467
_diffrn_reflns_theta_full 67.50
_diffrn_reflns_theta_max 74.72
_diffrn_reflns_theta_min 3.88
_diffrn_source 'SuperNova (Cu) X-ray Source'
_diffrn_standards_number 0
_exptl_absorpt_coefficient_mu 5.808
_exptl_absorpt_correction_T_max 0.947
_exptl_absorpt_correction_T_min 0.283
_exptl_absorpt_correction_type gaussian
_exptl_absorpt_process_details
;
CrysAlisPro, Oxford Diffraction Ltd.,
Version 1.171.34.36 (release 02-08-2010 CrysAlis171 .NET)
(compiled Jan 5 2010,16:28:46)
Analytical numeric absorption correction using a multifaceted crystal
model based on expressions derived by R.C. Clark & J.S. Reid.
(Clark, R. C. & Reid, J. S. (1995). Acta Cryst. A51, 887-897)
;
_exptl_crystal_colour pink
_exptl_crystal_colour_primary pink
_exptl_crystal_density_diffrn 1.604
_exptl_crystal_description tablet
_exptl_crystal_F_000 662
_exptl_crystal_size_max 0.361
_exptl_crystal_size_mid 0.267
_exptl_crystal_size_min 0.075
_refine_diff_density_max 0.34
_refine_diff_density_min -0.61
_refine_diff_density_rms 0.07
_refine_ls_extinction_method none
_refine_ls_goodness_of_fit_ref 1.085
_refine_ls_hydrogen_treatment mixed
_refine_ls_matrix_type full
_refine_ls_number_parameters 210
_refine_ls_number_reflns 2656
_refine_ls_number_restraints 9
_refine_ls_restrained_S_all 1.10
_refine_ls_R_factor_all 0.0408
_refine_ls_R_factor_gt 0.0380
_refine_ls_shift/su_max 0.000
_refine_ls_shift/su_mean 0.000
_refine_ls_structure_factor_coef Fsqd
_refine_ls_weighting_details 'calc w=1/[\s^2^(Fo^2^)+(0.058P)^2^+1.573P] where P=(Fo^2^+2Fc^2^)/3'
_refine_ls_weighting_scheme calc
_refine_ls_wR_factor_gt 0.111
_refine_ls_wR_factor_ref 0.113
_reflns_number_gt 2481
_reflns_number_total 2656
_reflns_threshold_expression I>2\s(I)
_cod_data_source_file c2dt12055k.txt
_cod_data_source_block 2
_cod_database_code 7018493

loop_
_space_group_symop_id
_space_group_symop_operation_xyz
1 'x, y, z'
2 '-x, y+1/2, -z+1/2'
3 '-x, -y, -z'
4 'x, -y-1/2, z-1/2'

loop_
_atom_site_label
_atom_site_type_symbol
_atom_site_fract_x
_atom_site_fract_y
_atom_site_fract_z
_atom_site_U_iso_or_equiv
_atom_site_adp_type
_atom_site_occupancy
_atom_site_symmetry_multiplicity
_atom_site_calc_flag
_atom_site_refinement_flags
_atom_site_disorder_assembly
_atom_site_disorder_group
Co1 Co 1.0000 0.0000 0.5000 0.01560(16) Uani 1 2 d S . .
O1A O 1.00481(15) 0.0376(2) 0.65705(13) 0.0237(4) Uani 1 1 d D . .
H1AA H 0.9340(16) 0.018(4) 0.671(3) 0.036 Uiso 1 1 d D . .
H1AB H 1.050(2) -0.022(4) 0.689(2) 0.036 Uiso 1 1 d D . .
O2A O 0.20358(19) -0.4089(3) 0.21735(16) 0.0295(7) Uani 0.805(6) 1 d PD A 1
H2AA H 0.210(4) -0.406(5) 0.1564(14) 0.044 Uiso 0.805(6) 1 d PD A 1
H2AB H 0.247(3) -0.342(4) 0.247(3) 0.044 Uiso 0.805(6) 1 d PD A 1
O2B O 0.1430(14) -0.3019(19) 0.2689(12) 0.066(5) Uiso 0.195(6) 1 d P A 2
O3A O 0.3016(2) 0.2596(3) 0.25391(18) 0.0466(6) Uani 1 1 d D . .
H3AA H 0.273(4) 0.177(3) 0.290(3) 0.070 Uiso 1 1 d D . .
H3AB H 0.258(3) 0.339(3) 0.280(3) 0.070 Uiso 1 1 d D . .
O22 O 0.39967(14) -0.28353(18) 0.31034(11) 0.0193(4) Uani 1 1 d . . .
O42 O 0.81705(13) 0.06325(19) 0.49083(11) 0.0166(3) Uani 1 1 d . . .
O43 O 0.77688(15) 0.0108(2) 0.64899(13) 0.0218(4) Uani 1 1 d . . .
N23 N 0.46053(17) -0.0688(2) 0.22879(14) 0.0177(4) Uani 1 1 d . . .
H23 H 0.4846 0.0286 0.2354 0.021 Uiso 1 1 calc R . .
N31 N 0.16406(18) 0.0602(2) 0.02803(15) 0.0224(4) Uani 1 1 d . . .
N33 N 0.05870(17) 0.2682(2) -0.01438(15) 0.0198(4) Uani 1 1 d . . .
C11 C 0.46741(18) -0.0661(2) 0.40764(15) 0.0120(4) Uani 1 1 d . . .
C12 C 0.61887(19) 0.0200(2) 0.52863(16) 0.0118(4) Uani 1 1 d . . .
C13 C 0.58504(18) -0.0467(3) 0.43681(16) 0.0129(4) Uani 1 1 d . . .
H13 H 0.6434 -0.0793 0.3935 0.016 Uiso 1 1 calc R . .
C21 C 0.43782(18) -0.1479(3) 0.31043(16) 0.0139(4) Uani 1 1 d . . .
C24 C 0.4479(2) -0.1344(3) 0.12850(17) 0.0212(5) Uani 1 1 d . . .
H24A H 0.4161 -0.2419 0.1321 0.025 Uiso 1 1 calc R . .
H24B H 0.5260 -0.1409 0.1002 0.025 Uiso 1 1 calc R . .
C25 C 0.3665(2) -0.0359(3) 0.05974(18) 0.0206(5) Uani 1 1 d . . .
H25A H 0.3921 0.0746 0.0632 0.025 Uiso 1 1 calc R . .
H25B H 0.3724 -0.0720 -0.0098 0.025 Uiso 1 1 calc R . .
C26 C 0.2398(2) -0.0466(3) 0.08768(18) 0.0232(5) Uani 1 1 d . . .
H26A H 0.2116 -0.1551 0.0775 0.028 Uiso 1 1 calc R . .
H26B H 0.2350 -0.0208 0.1591 0.028 Uiso 1 1 calc R . .
C32 C 0.1242(2) 0.1995(3) 0.05761(18) 0.0219(5) Uani 1 1 d . . .
H32 H 0.1407 0.2432 0.1218 0.026 Uiso 1 1 calc R . .
C34 C 0.0584(2) 0.1674(3) -0.09418(18) 0.0247(5) Uani 1 1 d . . .
H34 H 0.0192 0.1852 -0.1573 0.030 Uiso 1 1 calc R . .
C35 C 0.1228(2) 0.0384(3) -0.0688(2) 0.0272(5) Uani 1 1 d . . .
H35 H 0.1365 -0.0494 -0.1099 0.033 Uiso 1 1 calc R . .
C41 C 0.74786(19) 0.0333(3) 0.55886(16) 0.0142(4) Uani 1 1 d . . .

loop_
_atom_site_aniso_label
_atom_site_aniso_U_11
_atom_site_aniso_U_22
_atom_site_aniso_U_33
_atom_site_aniso_U_23
_atom_site_aniso_U_13
_atom_site_aniso_U_12
Co1 0.0113(3) 0.0233(3) 0.0121(3) 0.00140(19) -0.00063(18) -0.00227(19)
O1A 0.0167(8) 0.0388(10) 0.0156(8) 0.0022(7) -0.0004(7) -0.0033(8)
O2A 0.0231(12) 0.0509(16) 0.0144(11) -0.0033(10) 0.0001(8) -0.0179(11)
O3A 0.0473(13) 0.0490(14) 0.0439(13) 0.0067(11) 0.0062(10) -0.0071(11)
O22 0.0253(8) 0.0167(8) 0.0156(8) -0.0017(6) -0.0016(6) -0.0045(6)
O42 0.0101(7) 0.0255(8) 0.0141(7) 0.0039(6) 0.0000(5) 0.0000(6)
O43 0.0148(8) 0.0368(10) 0.0135(8) 0.0042(6) -0.0023(7) 0.0000(6)
N23 0.0266(10) 0.0139(9) 0.0126(9) -0.0023(7) 0.0013(7) -0.0019(8)
N31 0.0223(10) 0.0220(10) 0.0230(10) 0.0010(8) 0.0034(8) -0.0002(8)
N33 0.0171(9) 0.0227(10) 0.0195(9) -0.0007(8) 0.0008(7) 0.0001(8)
C11 0.0148(10) 0.0101(9) 0.0109(9) 0.0006(7) -0.0010(7) 0.0006(7)
C12 0.0111(10) 0.0127(9) 0.0115(10) 0.0015(7) -0.0012(8) 0.0004(7)
C13 0.0127(10) 0.0143(10) 0.0119(10) 0.0002(8) 0.0011(7) 0.0022(8)
C21 0.0123(9) 0.0159(10) 0.0133(10) -0.0023(8) -0.0013(8) 0.0028(8)
C24 0.0295(12) 0.0218(11) 0.0125(10) -0.0029(9) 0.0019(9) 0.0028(10)
C25 0.0263(12) 0.0207(11) 0.0148(11) -0.0004(9) 0.0018(9) 0.0013(10)
C26 0.0278(13) 0.0200(11) 0.0217(12) 0.0021(10) 0.0020(10) 0.0018(10)
C32 0.0220(11) 0.0235(12) 0.0203(11) -0.0015(9) 0.0015(9) -0.0007(9)
C34 0.0255(12) 0.0287(13) 0.0198(11) -0.0027(10) -0.0003(9) 0.0001(10)
C35 0.0321(14) 0.0289(12) 0.0207(12) -0.0038(11) 0.0019(10) -0.0003(11)
C41 0.0120(10) 0.0171(9) 0.0132(10) -0.0001(8) -0.0006(8) 0.0007(8)

loop_
_atom_type_symbol
_atom_type_description
_atom_type_scat_dispersion_real
_atom_type_scat_dispersion_imag
_atom_type_scat_source
C C 0.0181 0.0091 'International Tables Vol C Tables 4.2.6.8 and 6.1.1.4'
H H 0.0000 0.0000 'International Tables Vol C Tables 4.2.6.8 and 6.1.1.4'
N N 0.0311 0.0180 'International Tables Vol C Tables 4.2.6.8 and 6.1.1.4'
O O 0.0492 0.0322 'International Tables Vol C Tables 4.2.6.8 and 6.1.1.4'
Co Co -2.3653 3.6143 'International Tables Vol C Tables 4.2.6.8 and 6.1.1.4'

loop_
_geom_angle_atom_site_label_1
_geom_angle_atom_site_label_2
_geom_angle_atom_site_label_3
_geom_angle
_geom_angle_site_symmetry_1
_geom_angle_site_symmetry_3
N33 Co1 O1A 87.58(8) 4_666 .
N33 Co1 O1A 92.42(8) 2_645 .
N33 Co1 O1A 92.42(8) 4_666 3_756
N33 Co1 O1A 87.58(8) 2_645 3_756
N33 Co1 O42 85.93(7) 4_666 3_756
N33 Co1 O42 94.07(7) 2_645 3_756
O1A Co1 O42 90.45(6) . 3_756
O1A Co1 O42 89.55(6) 3_756 3_756
N33 Co1 O42 94.07(7) 4_666 .
N33 Co1 O42 85.93(7) 2_645 .
O1A Co1 O42 89.55(6) . .
O1A Co1 O42 90.45(6) 3_756 .
Co1 O1A H1AA 102(2) . .
Co1 O1A H1AB 114(3) . .
H1AA O1A H1AB 110(2) . .
H2AA O2A H2AB 112(3) . .
H3AA O3A H3AB 99(2) . .
C41 O42 Co1 123.25(14) . .
C21 N23 C24 123.63(19) . .
C21 N23 H23 118.2 . .
C24 N23 H23 118.2 . .
C32 N31 C35 107.3(2) . .
C32 N31 C26 126.1(2) . .
C35 N31 C26 126.6(2) . .
C32 N33 C34 105.6(2) . .
C32 N33 Co1 121.29(16) . 2_655
C34 N33 Co1 132.38(17) . 2_655
C13 C11 C12 119.8(2) . 3_656
C13 C11 C21 118.00(19) . .
C12 C11 C21 122.08(19) 3_656 .
C13 C12 C11 119.1(2) . 3_656
C13 C12 C41 119.2(2) . .
C11 C12 C41 121.6(2) 3_656 .
C11 C13 C12 121.1(2) . .
C11 C13 H13 119.5 . .
C12 C13 H13 119.5 . .
O22 C21 N23 124.1(2) . .
O22 C21 C11 119.91(19) . .
N23 C21 C11 115.90(19) . .
N23 C24 C25 111.92(19) . .
N23 C24 H24A 109.2 . .
C25 C24 H24A 109.2 . .
N23 C24 H24B 109.2 . .
C25 C24 H24B 109.2 . .
H24A C24 H24B 107.9 . .
C26 C25 C24 112.0(2) . .
C26 C25 H25A 109.2 . .
C24 C25 H25A 109.2 . .
C26 C25 H25B 109.2 . .
C24 C25 H25B 109.2 . .
H25A C25 H25B 107.9 . .
N31 C26 C25 111.7(2) . .
N31 C26 H26A 109.3 . .
C25 C26 H26A 109.3 . .
N31 C26 H26B 109.3 . .
C25 C26 H26B 109.3 . .
H26A C26 H26B 107.9 . .
N33 C32 N31 111.3(2) . .
N33 C32 H32 124.4 . .
N31 C32 H32 124.4 . .
C35 C34 N33 109.5(2) . .
C35 C34 H34 125.2 . .
N33 C34 H34 125.2 . .
C34 C35 N31 106.3(2) . .
C34 C35 H35 126.8 . .
N31 C35 H35 126.8 . .
O43 C41 O42 125.9(2) . .
O43 C41 C12 116.8(2) . .
O42 C41 C12 117.25(19) . .

loop_
_geom_bond_atom_site_label_1
_geom_bond_atom_site_label_2
_geom_bond_distance
_geom_bond_site_symmetry_2
Co1 N33 2.105(2) 4_666
Co1 N33 2.105(2) 2_645
Co1 O1A 2.1339(17) .
Co1 O1A 2.1339(17) 3_756
Co1 O42 2.1555(15) 3_756
Co1 O42 2.1555(15) .
O1A H1AA 0.856(18) .
O1A H1AB 0.825(17) .
O2A H2AA 0.827(18) .
O2A H2AB 0.841(18) .
O2B H2AB 1.28(4) .
O3A H3AA 0.924(18) .
O3A H3AB 0.927(18) .
O22 C21 1.239(3) .
O42 C41 1.267(3) .
O43 C41 1.254(3) .
N23 C21 1.327(3) .
N23 C24 1.461(3) .
N23 H23 0.8800 .
N31 C32 1.343(3) .
N31 C35 1.374(3) .
N31 C26 1.467(3) .
N33 C32 1.328(3) .
N33 C34 1.376(3) .
N33 Co1 2.105(2) 2_655
C11 C13 1.389(3) .
C11 C12 1.397(3) 3_656
C11 C21 1.505(3) .
C12 C13 1.395(3) .
C12 C11 1.397(3) 3_656
C12 C41 1.511(3) .
C13 H13 0.9500 .
C24 C25 1.528(3) .
C24 H24A 0.9900 .
C24 H24B 0.9900 .
C25 C26 1.517(3) .
C25 H25A 0.9900 .
C25 H25B 0.9900 .
C26 H26A 0.9900 .
C26 H26B 0.9900 .
C32 H32 0.9500 .
C34 C35 1.359(4) .
C34 H34 0.9500 .
C35 H35 0.9500 .

loop_
_geom_hbond_atom_site_label_D
_geom_hbond_atom_site_label_H
_geom_hbond_atom_site_label_A
_geom_hbond_distance_DH
_geom_hbond_distance_HA
_geom_hbond_distance_DA
_geom_hbond_angle_DHA
_geom_hbond_site_symmetry_A
N23 H23 O22 0.88 2.19 2.978(3) 148.8 2_655
O1A H1AA O43 0.856(18) 1.803(19) 2.610(2) 156(3) .
O1A H1AB O2A 0.825(17) 1.87(2) 2.612(3) 148(3) 4_656
O1A H1AB O2B 0.825(17) 2.11(2) 2.926(16) 171(3) 4_656
O2A H2AA O42 0.827(18) 2.004(19) 2.806(3) 163(4) 2_645
O2A H2AB O22 0.841(18) 1.97(3) 2.725(3) 149(4) .
O3A H3AB O2A 0.927(18) 2.38(3) 3.077(4) 131(3) 1_565
O3A H3AA O43 0.924(18) 1.906(19) 2.825(3) 173(4) 3_656

loop_
_geom_torsion_atom_site_label_1
_geom_torsion_atom_site_label_2
_geom_torsion_atom_site_label_3
_geom_torsion_atom_site_label_4
_geom_torsion
_geom_torsion_site_symmetry_1
Co1 O42 C41 O43 23.7(3) .
Co1 O42 C41 C12 -154.92(14) .
Co1 N33 C32 N31 -172.06(15) 2_655
Co1 N33 C34 C35 170.62(18) 2_655
O1A Co1 O42 C41 -33.65(18) .
O1A Co1 O42 C41 146.35(18) 3_756
N23 C24 C25 C26 -69.8(3) .
N33 Co1 O42 C41 58.81(18) 2_645
N33 Co1 O42 C41 -121.19(18) 4_666
N33 C34 C35 N31 -0.3(3) .
C11 C12 C13 C11 0.7(3) 3_656
C11 C12 C41 O42 -146.9(2) 3_656
C11 C12 C41 O43 34.4(3) 3_656
C12 C11 C13 C12 -0.7(3) 3_656
C12 C11 C21 O22 -69.3(3) 3_656
C12 C11 C21 N23 113.8(2) 3_656
C13 C11 C21 O22 106.1(2) .
C13 C11 C21 N23 -70.8(3) .
C13 C12 C41 O42 36.2(3) .
C13 C12 C41 O43 -142.6(2) .
C21 N23 C24 C25 124.3(2) .
C21 C11 C13 C12 -176.26(19) .
C24 N23 C21 O22 -2.6(4) .
C24 N23 C21 C11 174.15(19) .
C24 C25 C26 N31 174.3(2) .
C26 N31 C32 N33 179.3(2) .
C26 N31 C35 C34 -178.8(2) .
C32 N31 C26 C25 -101.2(3) .
C32 N31 C35 C34 -0.1(3) .
C32 N33 C34 C35 0.6(3) .
C34 N33 C32 N31 -0.7(3) .
C35 N31 C26 C25 77.3(3) .
C35 N31 C32 N33 0.5(3) .
C41 C12 C13 C11 177.75(19) .
